data_4304110
loop_
_publ_author_name
'Shigehisa Akine'
'Ayako Akimoto'
'Takuya Shiga'
'Hiroki Oshio'
'Tatsuya Nabeshima'

_publ_section_title
;
Synthesis, Stability, and Complexation Behavior of Isolable Salen-Type
N2S2 and N2SO Ligands Based on Thiol and Oxime Functionalities
;
_journal_name_full 'Inorganic Chemistry'
_journal_page_first 875
_journal_page_last 885
_journal_paper_doi 10.1021/ic701525c
_journal_volume 47
_journal_year 2008
_chemical_formula_moiety C22H24Cl6Cu2N2O8
_chemical_formula_sum 'C22 H24 Cl6 Cu2 N2 O8'
_chemical_formula_weight 784.21
_chemical_name_common '[L2Cu2]-2CHCl3'
_chemical_name_systematic
; 
 ? 
;
_space_group_IT_number 14
_symmetry_cell_setting monoclinic
_symmetry_space_group_name_Hall '-P 2ybc'
_symmetry_space_group_name_H-M 'P 1 21/c 1'
_atom_sites_solution_hydrogens geom
_atom_sites_solution_primary direct
_atom_sites_solution_secondary difmap
_audit_creation_method SHELXL-97
_cell_angle_alpha 90.00
_cell_angle_beta 108.501(17)
_cell_angle_gamma 90.00
_cell_formula_units_Z 2
_cell_length_a 8.757(3)
_cell_length_b 13.815(7)
_cell_length_c 12.839(5)
_cell_measurement_reflns_used 14233
_cell_measurement_temperature 120
_cell_measurement_theta_max 27.48
_cell_measurement_theta_min 3.35
_cell_volume 1473.0(11)
_computing_cell_refinement 'Rapid AUTO (Rigaku Corp.)'
_computing_data_collection 'Rapid AUTO (Rigaku Corp.)'
_computing_data_reduction 'Rapid AUTO (Rigaku Corp.)'
_computing_molecular_graphics ORTEP-3
_computing_publication_material ORTEP-3
_computing_structure_refinement 'SHELXL-97 (Sheldrick, 1997)'
_computing_structure_solution 'DIRDIF99 (Beurskens et al., 1999)'
_diffrn_ambient_temperature 120
_diffrn_measured_fraction_theta_full 0.998
_diffrn_measured_fraction_theta_max 0.998
_diffrn_measurement_device_type 'Rigaku R-AXIS Rapid'
_diffrn_measurement_method IP
_diffrn_radiation_monochromator graphite
_diffrn_radiation_source 'fine-focus sealed tube'
_diffrn_radiation_type MoK\a
_diffrn_radiation_wavelength 0.71069
_diffrn_reflns_av_R_equivalents 0.0250
_diffrn_reflns_av_sigmaI/netI 0.0206
_diffrn_reflns_limit_h_max 11
_diffrn_reflns_limit_h_min -11
_diffrn_reflns_limit_k_max 17
_diffrn_reflns_limit_k_min -17
_diffrn_reflns_limit_l_max 16
_diffrn_reflns_limit_l_min -16
_diffrn_reflns_number 14233
_diffrn_reflns_theta_full 27.48
_diffrn_reflns_theta_max 27.48
_diffrn_reflns_theta_min 3.35
_diffrn_standards_decay_% 0
_diffrn_standards_interval_count 0
_diffrn_standards_interval_time 0
_diffrn_standards_number 0
_exptl_absorpt_coefficient_mu 2.036
_exptl_absorpt_correction_T_max 0.8223
_exptl_absorpt_correction_T_min 0.4964
_exptl_absorpt_correction_type multi-scan
_exptl_absorpt_process_details 'Rapid AUTO (Rigaku Corp.)'
_exptl_crystal_colour brown
_exptl_crystal_density_diffrn 1.768
_exptl_crystal_density_method 'not measured'
_exptl_crystal_description prismatic
_exptl_crystal_F_000 788
_exptl_crystal_size_max 0.40
_exptl_crystal_size_mid 0.30
_exptl_crystal_size_min 0.10
_refine_diff_density_max 0.549
_refine_diff_density_min -0.371
_refine_diff_density_rms 0.089
_refine_ls_extinction_method none
_refine_ls_goodness_of_fit_ref 1.064
_refine_ls_hydrogen_treatment mixed
_refine_ls_matrix_type full
_refine_ls_number_parameters 182
_refine_ls_number_reflns 3377
_refine_ls_number_restraints 0
_refine_ls_restrained_S_all 1.064
_refine_ls_R_factor_all 0.0277
_refine_ls_R_factor_gt 0.0242
_refine_ls_shift/su_max 0.000
_refine_ls_shift/su_mean 0.000
_refine_ls_structure_factor_coef Fsqd
_refine_ls_weighting_details 'calc w=1/[\s^2^(Fo^2^)+(0.0306P)^2^+0.9767P] where P=(Fo^2^+2Fc^2^)/3'
_refine_ls_weighting_scheme calc
_refine_ls_wR_factor_gt 0.0599
_refine_ls_wR_factor_ref 0.0607
_reflns_number_gt 3178
_reflns_number_total 3377
_reflns_threshold_expression >2sigma(I)
_cod_data_source_file ic701525c-file003_5.cif
_cod_data_source_block Cu2(L6)2
_cod_database_code 4304110

loop_
_symmetry_equiv_pos_as_xyz
'x, y, z'
'-x, y+1/2, -z+1/2'
'-x, -y, -z'
'x, -y-1/2, z-1/2'

loop_
_atom_site_label
_atom_site_type_symbol
_atom_site_fract_x
_atom_site_fract_y
_atom_site_fract_z
_atom_site_U_iso_or_equiv
_atom_site_adp_type
_atom_site_occupancy
_atom_site_symmetry_multiplicity
_atom_site_calc_flag
_atom_site_refinement_flags
_atom_site_disorder_assembly
_atom_site_disorder_group
Cu1 Cu 0.17544(2) 0.027020(13) 0.040729(14) 0.01439(6) Uani 1 1 d . . .
C1 C 0.55958(18) 0.07493(11) 0.11163(12) 0.0169(3) Uani 1 1 d . . .
C2 C 0.45178(17) 0.13226(11) 0.02992(12) 0.0161(3) Uani 1 1 d . . .
C3 C 0.52025(19) 0.20212(11) -0.02456(13) 0.0187(3) Uani 1 1 d . . .
C4 C 0.6846(2) 0.21678(12) 0.00623(14) 0.0228(3) Uani 1 1 d . . .
H1 H 0.7270 0.2659 -0.0285 0.027 Uiso 1 1 calc R . .
C5 C 0.78915(19) 0.15942(13) 0.08855(15) 0.0245(3) Uani 1 1 d . . .
H2 H 0.9022 0.1695 0.1093 0.029 Uiso 1 1 calc R . .
C6 C 0.72804(19) 0.08893(12) 0.13893(14) 0.0218(3) Uani 1 1 d . . .
H3 H 0.7995 0.0489 0.1929 0.026 Uiso 1 1 calc R . .
O1 O 0.29456(12) 0.12473(8) -0.00100(9) 0.0183(2) Uani 1 1 d . . .
O2 O 0.40890(14) 0.24943(9) -0.10806(10) 0.0242(2) Uani 1 1 d . . .
C7 C 0.4690(2) 0.31156(13) -0.17539(16) 0.0313(4) Uani 1 1 d . . .
H4 H 0.5264 0.3662 -0.1314 0.047 Uiso 1 1 calc R . .
H5 H 0.3789 0.3359 -0.2366 0.047 Uiso 1 1 calc R . .
H6 H 0.5429 0.2752 -0.2042 0.047 Uiso 1 1 calc R . .
C8 C 0.50719(18) -0.00029(11) 0.17022(12) 0.0174(3) Uani 1 1 d . . .
H7 H 0.5878 -0.0380 0.2210 0.021 Uiso 1 1 calc R . .
N1 N 0.35892(15) -0.02012(9) 0.15879(10) 0.0163(2) Uani 1 1 d . . .
O3 O 0.34850(13) -0.09886(8) 0.22632(10) 0.0227(2) Uani 1 1 d . . .
C9 C 0.1994(2) -0.09662(13) 0.25223(13) 0.0242(3) Uani 1 1 d . . .
H8 H 0.1818 -0.0304 0.2755 0.029 Uiso 1 1 calc R . .
H9 H 0.2083 -0.1408 0.3146 0.029 Uiso 1 1 calc R . .
C10 C 0.05619(19) -0.12602(12) 0.15610(13) 0.0210(3) Uani 1 1 d . . .
H10 H 0.0791 -0.1884 0.1261 0.025 Uiso 1 1 calc R . .
H11 H -0.0387 -0.1351 0.1811 0.025 Uiso 1 1 calc R . .
O4 O 0.02198(13) -0.05516(8) 0.07353(9) 0.0200(2) Uani 1 1 d . . .
Cl1 Cl 0.33606(6) 0.44142(4) 0.02467(4) 0.03513(11) Uani 1 1 d . . .
Cl2 Cl 0.14400(7) 0.33264(4) 0.12888(4) 0.04422(14) Uani 1 1 d . . .
Cl3 Cl 0.00901(6) 0.39054(4) -0.09780(5) 0.04820(15) Uani 1 1 d . . .
C11 C 0.18470(19) 0.35295(12) 0.00501(14) 0.0231(3) Uani 1 1 d . . .
H12 H 0.2233 0.2912 -0.0187 0.028 Uiso 1 1 calc R . .

loop_
_atom_site_aniso_label
_atom_site_aniso_U_11
_atom_site_aniso_U_22
_atom_site_aniso_U_33
_atom_site_aniso_U_23
_atom_site_aniso_U_13
_atom_site_aniso_U_12
Cu1 0.01303(10) 0.01493(10) 0.01581(10) 0.00286(6) 0.00546(7) -0.00109(6)
C1 0.0170(7) 0.0168(7) 0.0177(7) -0.0060(5) 0.0067(5) -0.0022(5)
C2 0.0172(7) 0.0144(7) 0.0182(7) -0.0052(5) 0.0078(5) -0.0027(5)
C3 0.0221(7) 0.0149(7) 0.0218(7) -0.0046(6) 0.0107(6) -0.0029(6)
C4 0.0241(8) 0.0196(7) 0.0297(8) -0.0081(6) 0.0156(7) -0.0081(6)
C5 0.0159(7) 0.0275(8) 0.0317(9) -0.0110(7) 0.0096(6) -0.0062(6)
C6 0.0168(7) 0.0241(8) 0.0232(8) -0.0081(6) 0.0043(6) -0.0020(6)
O1 0.0150(5) 0.0168(5) 0.0234(5) 0.0034(4) 0.0066(4) -0.0016(4)
O2 0.0260(6) 0.0202(6) 0.0293(6) 0.0072(5) 0.0129(5) -0.0027(5)
C7 0.0397(10) 0.0237(8) 0.0357(10) 0.0084(7) 0.0192(8) -0.0055(7)
C8 0.0174(7) 0.0172(7) 0.0156(7) -0.0029(6) 0.0025(5) 0.0005(5)
N1 0.0201(6) 0.0144(6) 0.0146(6) 0.0012(5) 0.0058(5) -0.0007(5)
O3 0.0205(5) 0.0229(6) 0.0232(6) 0.0104(5) 0.0048(4) -0.0002(4)
C9 0.0256(8) 0.0306(9) 0.0178(7) 0.0067(6) 0.0087(6) -0.0027(7)
C10 0.0199(7) 0.0218(8) 0.0221(8) 0.0082(6) 0.0079(6) -0.0014(6)
O4 0.0144(5) 0.0243(6) 0.0213(6) 0.0100(5) 0.0056(4) -0.0024(4)
Cl1 0.0336(2) 0.0404(3) 0.0327(2) -0.00724(19) 0.01240(18) -0.01753(19)
Cl2 0.0604(3) 0.0434(3) 0.0393(3) -0.0037(2) 0.0307(2) -0.0155(2)
Cl3 0.0373(3) 0.0289(2) 0.0573(3) 0.0074(2) -0.0148(2) -0.00188(19)
C11 0.0222(8) 0.0220(8) 0.0238(8) 0.0007(6) 0.0055(6) -0.0019(6)

loop_
_atom_type_symbol
_atom_type_description
_atom_type_scat_dispersion_real
_atom_type_scat_dispersion_imag
_atom_type_scat_source
C C 0.0033 0.0016 'International Tables Vol C Tables 4.2.6.8 and 6.1.1.4'
H H 0.0000 0.0000 'International Tables Vol C Tables 4.2.6.8 and 6.1.1.4'
Cu Cu 0.3201 1.2651 'International Tables Vol C Tables 4.2.6.8 and 6.1.1.4'
N N 0.0061 0.0033 'International Tables Vol C Tables 4.2.6.8 and 6.1.1.4'
O O 0.0106 0.0060 'International Tables Vol C Tables 4.2.6.8 and 6.1.1.4'
Cl Cl 0.1484 0.1585 'International Tables Vol C Tables 4.2.6.8 and 6.1.1.4'

loop_
_geom_angle_atom_site_label_1
_geom_angle_atom_site_label_2
_geom_angle_atom_site_label_3
_geom_angle
_geom_angle_site_symmetry_1
_geom_angle_site_symmetry_3
_geom_angle_publ_flag
O1 Cu1 O4 169.20(5) . . ?
O1 Cu1 O4 94.78(5) . 3 ?
O4 Cu1 O4 76.24(6) . 3 ?
O1 Cu1 N1 93.82(6) . . ?
O4 Cu1 N1 95.44(6) . . ?
O4 Cu1 N1 171.10(5) 3 . ?
O1 Cu1 Cu1 132.47(4) . 3 ?
O4 Cu1 Cu1 38.27(3) . 3 ?
O4 Cu1 Cu1 37.96(3) 3 3 ?
N1 Cu1 Cu1 133.64(4) . 3 ?
C2 C1 C6 120.38(14) . . ?
C2 C1 C8 122.99(14) . . ?
C6 C1 C8 116.63(14) . . ?
O1 C2 C1 124.85(14) . . ?
O1 C2 C3 117.94(14) . . ?
C1 C2 C3 117.19(14) . . ?
O2 C3 C4 125.06(15) . . ?
O2 C3 C2 113.65(13) . . ?
C4 C3 C2 121.28(15) . . ?
C3 C4 C5 120.31(15) . . ?
C3 C4 H1 119.8 . . ?
C5 C4 H1 119.8 . . ?
C6 C5 C4 119.87(15) . . ?
C6 C5 H2 120.1 . . ?
C4 C5 H2 120.1 . . ?
C5 C6 C1 120.84(16) . . ?
C5 C6 H3 119.6 . . ?
C1 C6 H3 119.6 . . ?
C2 O1 Cu1 126.43(10) . . ?
C3 O2 C7 116.95(13) . . ?
O2 C7 H4 109.5 . . ?
O2 C7 H5 109.5 . . ?
H4 C7 H5 109.5 . . ?
O2 C7 H6 109.5 . . ?
H4 C7 H6 109.5 . . ?
H5 C7 H6 109.5 . . ?
N1 C8 C1 124.75(14) . . ?
N1 C8 H7 117.6 . . ?
C1 C8 H7 117.6 . . ?
C8 N1 O3 110.66(12) . . ?
C8 N1 Cu1 124.94(11) . . ?
O3 N1 Cu1 122.68(9) . . ?
N1 O3 C9 111.33(12) . . ?
O3 C9 C10 112.49(13) . . ?
O3 C9 H8 109.1 . . ?
C10 C9 H8 109.1 . . ?
O3 C9 H9 109.1 . . ?
C10 C9 H9 109.1 . . ?
H8 C9 H9 107.8 . . ?
O4 C10 C9 110.65(13) . . ?
O4 C10 H10 109.5 . . ?
C9 C10 H10 109.5 . . ?
O4 C10 H11 109.5 . . ?
C9 C10 H11 109.5 . . ?
H10 C10 H11 108.1 . . ?
C10 O4 Cu1 125.87(9) . . ?
C10 O4 Cu1 130.03(9) . 3 ?
Cu1 O4 Cu1 103.76(6) . 3 ?
Cl3 C11 Cl2 110.23(10) . . ?
Cl3 C11 Cl1 110.01(10) . . ?
Cl2 C11 Cl1 109.89(9) . . ?
Cl3 C11 H12 108.9 . . ?
Cl2 C11 H12 108.9 . . ?
Cl1 C11 H12 108.9 . . ?

loop_
_geom_bond_atom_site_label_1
_geom_bond_atom_site_label_2
_geom_bond_distance
_geom_bond_site_symmetry_2
_geom_bond_publ_flag
Cu1 O1 1.8847(12) . ?
Cu1 O4 1.9056(12) . ?
Cu1 O4 1.9190(12) 3 ?
Cu1 N1 1.9384(14) . ?
Cu1 Cu1 3.0090(10) 3 ?
C1 C2 1.411(2) . ?
C1 C6 1.417(2) . ?
C1 C8 1.441(2) . ?
C2 O1 1.3104(18) . ?
C2 C3 1.430(2) . ?
C3 O2 1.365(2) . ?
C3 C4 1.381(2) . ?
C4 C5 1.403(3) . ?
C4 H1 0.9500 . ?
C5 C6 1.368(2) . ?
C5 H2 0.9500 . ?
C6 H3 0.9500 . ?
O2 C7 1.432(2) . ?
C7 H4 0.9800 . ?
C7 H5 0.9800 . ?
C7 H6 0.9800 . ?
C8 N1 1.289(2) . ?
C8 H7 0.9500 . ?
N1 O3 1.4119(17) . ?
O3 C9 1.447(2) . ?
C9 C10 1.510(2) . ?
C9 H8 0.9900 . ?
C9 H9 0.9900 . ?
C10 O4 1.4037(19) . ?
C10 H10 0.9900 . ?
C10 H11 0.9900 . ?
O4 Cu1 1.9190(12) 3 ?
Cl1 C11 1.7613(18) . ?
Cl2 C11 1.7592(19) . ?
Cl3 C11 1.7579(18) . ?
C11 H12 1.0000 . ?

loop_
_geom_torsion_atom_site_label_1
_geom_torsion_atom_site_label_2
_geom_torsion_atom_site_label_3
_geom_torsion_atom_site_label_4
_geom_torsion
_geom_torsion_site_symmetry_1
_geom_torsion_site_symmetry_2
_geom_torsion_site_symmetry_3
_geom_torsion_site_symmetry_4
_geom_torsion_publ_flag
C6 C1 C2 O1 179.96(14) . . . . ?
C8 C1 C2 O1 0.7(2) . . . . ?
C6 C1 C2 C3 1.5(2) . . . . ?
C8 C1 C2 C3 -177.83(14) . . . . ?
O1 C2 C3 O2 -3.4(2) . . . . ?
C1 C2 C3 O2 175.24(13) . . . . ?
O1 C2 C3 C4 177.56(14) . . . . ?
C1 C2 C3 C4 -3.8(2) . . . . ?
O2 C3 C4 C5 -175.64(15) . . . . ?
C2 C3 C4 C5 3.3(2) . . . . ?
C3 C4 C5 C6 -0.3(2) . . . . ?
C4 C5 C6 C1 -2.1(2) . . . . ?
C2 C1 C6 C5 1.4(2) . . . . ?
C8 C1 C6 C5 -179.23(15) . . . . ?
C1 C2 O1 Cu1 -8.6(2) . . . . ?
C3 C2 O1 Cu1 169.84(10) . . . . ?
O4 Cu1 O1 C2 162.6(2) . . . . ?
O4 Cu1 O1 C2 -164.12(12) 3 . . . ?
N1 Cu1 O1 C2 13.58(12) . . . . ?
Cu1 Cu1 O1 C2 -169.19(10) 3 . . . ?
C4 C3 O2 C7 6.7(2) . . . . ?
C2 C3 O2 C7 -172.39(14) . . . . ?
C2 C1 C8 N1 -3.5(2) . . . . ?
C6 C1 C8 N1 177.14(15) . . . . ?
C1 C8 N1 O3 178.86(14) . . . . ?
C1 C8 N1 Cu1 13.5(2) . . . . ?
O1 Cu1 N1 C8 -15.95(13) . . . . ?
O4 Cu1 N1 C8 169.62(13) . . . . ?
O4 Cu1 N1 C8 149.1(3) 3 . . . ?
Cu1 Cu1 N1 C8 166.88(10) 3 . . . ?
O1 Cu1 N1 O3 -179.60(11) . . . . ?
O4 Cu1 N1 O3 5.97(12) . . . . ?
O4 Cu1 N1 O3 -14.5(4) 3 . . . ?
Cu1 Cu1 N1 O3 3.23(14) 3 . . . ?
C8 N1 O3 C9 155.18(13) . . . . ?
Cu1 N1 O3 C9 -39.10(16) . . . . ?
N1 O3 C9 C10 74.15(17) . . . . ?
O3 C9 C10 O4 -69.57(18) . . . . ?
C9 C10 O4 Cu1 31.37(19) . . . . ?
C9 C10 O4 Cu1 -156.46(11) . . . 3 ?
O1 Cu1 O4 C10 -151.9(2) . . . . ?
O4 Cu1 O4 C10 173.83(16) 3 . . . ?
N1 Cu1 O4 C10 -2.97(13) . . . . ?
Cu1 Cu1 O4 C10 173.83(16) 3 . . . ?
O1 Cu1 O4 Cu1 34.3(3) . . . 3 ?
O4 Cu1 O4 Cu1 0.0 3 . . 3 ?
N1 Cu1 O4 Cu1 -176.80(6) . . . 3 ?
